data_1576196
loop_
_publ_author_name
'Schomberg-Sanchez, Isaac S'
'Robinson, William C.'
'Sanderson, Makayla E.'
'Mosquera, Mart&#xed;n A'
'Lemon, Christopher M.'

_publ_section_title
;
 Hangman dipyrrin complexes.
;
_journal_issue 1
_journal_name_full 'Chemical science'
_journal_page_first 602
_journal_page_last 616
_journal_paper_doi 10.1039/d5sc06893b
_journal_volume 17
_journal_year 2026
_chemical_formula_moiety 'C28 H25 N3 O4 Pd'
_chemical_formula_sum 'C28 H25 N3 O4 Pd'
_chemical_formula_weight 573.91
_space_group_crystal_system triclinic
_space_group_IT_number 2
_space_group_name_Hall '-P 1'
_space_group_name_H-M_alt 'P -1'
_atom_sites_solution_hydrogens mixed
_atom_sites_solution_primary dual
_audit_creation_date 2024-08-02
_audit_creation_method
;FinalCif V117 by Daniel Kratzert, Freiburg 2024,
https://dkratzert.de/finalcif.html
;
_audit_update_record
;
2025-08-27 deposited with the CCDC.	2025-11-03 downloaded from the CCDC.
;
_cell_angle_alpha 105.447(2)
_cell_angle_beta 92.784(2)
_cell_angle_gamma 97.477(2)
_cell_formula_units_Z 2
_cell_length_a 7.3114(3)
_cell_length_b 10.4814(5)
_cell_length_c 16.3409(7)
_cell_measurement_reflns_used 9731
_cell_measurement_temperature 100
_cell_measurement_theta_max 30.559
_cell_measurement_theta_min 2.596
_cell_volume 1192.22(9)
_computing_cell_refinement 'SAINT V8.40B (Bruker, 2016)'
_computing_data_collection 'APEX4 (Bruker-AXS, 2021)'
_computing_data_reduction 'SAINT V8.40B (Bruker, 2016)'
_computing_molecular_graphics 'Olex2 1.5 (Dolomanov et al., 2009)'
_computing_publication_material 'Olex2 1.5 (Dolomanov et al., 2009)'
_computing_structure_refinement 'SHELXL 2019/3 (Sheldrick, 2015)'
_computing_structure_solution 'SHELXT 2018/2 (Sheldrick, 2018)'
_diffrn_ambient_environment N~2~
_diffrn_ambient_temperature 100
_diffrn_detector 'Bruker Photon II'
_diffrn_detector_area_resol_mean 7.39
_diffrn_detector_type 'Charge-Integrating Pixel Array'
_diffrn_measured_fraction_theta_full 0.999
_diffrn_measured_fraction_theta_max 0.986
_diffrn_measurement_device 'Fixed Chi Three-Circle Diffractometer'
_diffrn_measurement_device_type 'Bruker D8 VENTURE Duo'
_diffrn_measurement_method '\w and \f scans'
_diffrn_measurement_specimen_support 'MiTeGen micromount'
_diffrn_radiation_monochromator 'TRIUMPH graphite'
_diffrn_radiation_probe x-ray
_diffrn_radiation_type MoK\a
_diffrn_radiation_wavelength 0.71073
_diffrn_radiation_xray_symbol K-L~3~
_diffrn_reflns_av_R_equivalents 0.0559
_diffrn_reflns_av_unetI/netI 0.0291
_diffrn_reflns_Laue_measured_fraction_full 0.999
_diffrn_reflns_Laue_measured_fraction_max 0.986
_diffrn_reflns_limit_h_max 10
_diffrn_reflns_limit_h_min -10
_diffrn_reflns_limit_k_max 14
_diffrn_reflns_limit_k_min -14
_diffrn_reflns_limit_l_max 23
_diffrn_reflns_limit_l_min -23
_diffrn_reflns_number 63136
_diffrn_reflns_point_group_measured_fraction_full 0.999
_diffrn_reflns_point_group_measured_fraction_max 0.986
_diffrn_reflns_theta_full 25.242
_diffrn_reflns_theta_max 30.689
_diffrn_reflns_theta_min 2.596
_diffrn_source 'sealed tube'
_diffrn_source_current 30.0
_diffrn_source_power 1.35
_diffrn_source_type fine-focus
_diffrn_source_voltage 45.0
_diffrn_standards_number 0
_exptl_absorpt_coefficient_mu 0.820
_exptl_absorpt_correction_T_max 0.7461
_exptl_absorpt_correction_T_min 0.6360
_exptl_absorpt_correction_type multi-scan
_exptl_absorpt_process_details
;
SADABS-2016/2 (Bruker,2016/2) was used for absorption correction.
wR2(int) was 0.0922 before and 0.0777 after correction.
The Ratio of minimum to maximum transmission is 0.8524.
The \l/2 correction factor is Not present.
;
_exptl_crystal_colour orange
_exptl_crystal_colour_primary orange
_exptl_crystal_density_diffrn 1.599
_exptl_crystal_description prism
_exptl_crystal_F_000 584
_exptl_crystal_size_max 0.36
_exptl_crystal_size_mid 0.19
_exptl_crystal_size_min 0.04
_refine_diff_density_max 1.528
_refine_diff_density_min -1.455
_refine_diff_density_rms 0.113
_refine_ls_extinction_method none
_refine_ls_goodness_of_fit_ref 1.108
_refine_ls_hydrogen_treatment mixed
_refine_ls_matrix_type full
_refine_ls_number_parameters 332
_refine_ls_number_reflns 7295
_refine_ls_number_restraints 0
_refine_ls_restrained_S_all 1.108
_refine_ls_R_factor_all 0.0426
_refine_ls_R_factor_gt 0.0372
_refine_ls_shift/su_max 0.001
_refine_ls_shift/su_mean 0.000
_refine_ls_structure_factor_coef Fsqd
_refine_ls_weighting_details 'w=1/[\s^2^(Fo^2^)+(0.0319P)^2^+2.5025P] where P=(Fo^2^+2Fc^2^)/3'
_refine_ls_weighting_scheme calc
_refine_ls_wR_factor_gt 0.0853
_refine_ls_wR_factor_ref 0.0887
_reflns_Friedel_coverage 0.000
_reflns_number_gt 6689
_reflns_number_total 7295
_reflns_threshold_expression 'I > 2\s(I)'
_cod_data_source_file d5sc06893b2.cif
_cod_data_source_block msu_cl18
_cod_depositor_comments
;
The following automatic conversions were performed:

data item '_diffrn_radiation_probe' value 'X-ray' was changed to
'x-ray' in accordance with the
/home/data/users/saulius/crontab/automatic-downloads/rss-feeds/RSC/lib/dictionaries/cif_core.dic
dictionary named 'cif_core.dic' version 2.4.2 last updated on
2011-04-26.

Automatic conversion script
Id: cif_fix_values 8170 2020-07-09 18:12:32Z antanas 

 Adding full bibliography for 1576196--1576201.cif.
;
_cod_database_code 1576196
_olex2_refinement_description
;
1. Fixed Uiso
 At 1.2 times of:
  All C(H) groups
 At 1.5 times of:
  All C(H,H,H) groups
2.a Aromatic/amide H refined with riding coordinates:
 C1(H1), C2(H2), C3(H3A), C7(H7), C8(H8), C9(H9), C11(H11), C12(H12), C13(H13),
  C14(H14), C18(H18), C20(H20), C21(H21), C22(H22), C26(H26)
2.b Idealised Me refined as rotating group:
 C23(H23A,H23B,H23C), C24(H24A,H24B,H24C), C28(H28A,H28B,H28C)
;
_olex2_submission_special_instructions 'No special instructions were received'
_shelx_shelxl_version_number 2019/3
_shelx_space_group_comment
;
The symmetry employed for this shelxl refinement is uniquely defined
by the following loop, which should always be used as a source of
symmetry information in preference to the above space-group names.
They are only intended as comments.
;
_shelx_estimated_absorpt_t_min 0.757
_shelx_estimated_absorpt_t_max 0.968
_diffrn_measurement_ambient_temperature_device_make 'Oxford Cryostream 700'

loop_
_space_group_symop_operation_xyz
'x, y, z'
'-x, -y, -z'

loop_
_atom_site_label
_atom_site_type_symbol
_atom_site_fract_x
_atom_site_fract_y
_atom_site_fract_z
_atom_site_U_iso_or_equiv
_atom_site_adp_type
_atom_site_occupancy
_atom_site_site_symmetry_order
_atom_site_calc_flag
_atom_site_refinement_flags_posn
_atom_site_refinement_flags_adp
_atom_site_refinement_flags_occupancy
_atom_site_disorder_assembly
_atom_site_disorder_group
Pd1 Pd 0.89025(2) 0.17004(2) 0.64542(2) 0.01256(5) Uani 1 1 d . . . . .
O1 O 1.0815(2) 0.05432(16) 0.65712(11) 0.0159(3) Uani 1 1 d . . . . .
O2 O 0.9976(2) 0.21727(16) 0.54497(11) 0.0166(3) Uani 1 1 d . . . . .
O3 O 0.6661(3) 0.78344(16) 0.95663(11) 0.0208(3) Uani 1 1 d . . . . .
O4 O 1.2012(2) 0.65910(17) 0.69061(12) 0.0204(3) Uani 1 1 d . . . . .
N1 N 0.7793(3) 0.12906(18) 0.74643(12) 0.0131(3) Uani 1 1 d . . . . .
N2 N 0.7036(3) 0.28975(18) 0.63875(12) 0.0132(3) Uani 1 1 d . . . . .
N3 N 0.6663(3) 0.56812(18) 0.87515(13) 0.0151(4) Uani 1 1 d . . . . .
H3 H 0.731(5) 0.520(3) 0.847(2) 0.025(8) Uiso 1 1 d . . . . .
C1 C 0.8216(3) 0.0354(2) 0.78291(14) 0.0150(4) Uani 1 1 d . . . . .
H1 H 0.906186 -0.024858 0.762442 0.018 Uiso 1 1 calc R U . . .
C2 C 0.7239(3) 0.0374(2) 0.85617(14) 0.0152(4) Uani 1 1 d . . . . .
H2 H 0.729665 -0.020327 0.891941 0.018 Uiso 1 1 calc R U . . .
C3 C 0.6189(3) 0.1397(2) 0.86514(14) 0.0138(4) Uani 1 1 d . . . . .
H3A H 0.539912 0.167151 0.908931 0.017 Uiso 1 1 calc R U . . .
C4 C 0.6521(3) 0.1966(2) 0.79569(13) 0.0124(4) Uani 1 1 d . . . . .
C5 C 0.5688(3) 0.2987(2) 0.77636(13) 0.0122(4) Uani 1 1 d . . . . .
C6 C 0.5925(3) 0.3415(2) 0.70237(14) 0.0136(4) Uani 1 1 d . . . . .
C7 C 0.5001(3) 0.4384(2) 0.67782(15) 0.0162(4) Uani 1 1 d . . . . .
H7 H 0.416718 0.490105 0.709625 0.019 Uiso 1 1 calc R U . . .
C8 C 0.5548(3) 0.4430(2) 0.59898(15) 0.0183(4) Uani 1 1 d . . . . .
H8 H 0.515994 0.498193 0.565852 0.022 Uiso 1 1 calc R U . . .
C9 C 0.6795(3) 0.3500(2) 0.57706(14) 0.0163(4) Uani 1 1 d . . . . .
H9 H 0.738481 0.332459 0.525521 0.020 Uiso 1 1 calc R U . . .
C10 C 0.4402(3) 0.3672(2) 0.83544(13) 0.0130(4) Uani 1 1 d . . . . .
C11 C 0.2659(3) 0.2998(2) 0.84088(14) 0.0157(4) Uani 1 1 d . . . . .
H11 H 0.234166 0.207756 0.811094 0.019 Uiso 1 1 calc R U . . .
C12 C 0.1375(3) 0.3660(2) 0.88955(16) 0.0188(4) Uani 1 1 d . . . . .
H12 H 0.018831 0.319694 0.893118 0.023 Uiso 1 1 calc R U . . .
C13 C 0.1857(3) 0.5007(2) 0.93280(15) 0.0181(4) Uani 1 1 d . . . . .
H13 H 0.097496 0.546811 0.964862 0.022 Uiso 1 1 calc R U . . .
C14 C 0.3596(3) 0.5690(2) 0.93007(15) 0.0174(4) Uani 1 1 d . . . . .
H14 H 0.390894 0.660506 0.961203 0.021 Uiso 1 1 calc R U . . .
C15 C 0.4884(3) 0.5034(2) 0.88165(14) 0.0132(4) Uani 1 1 d . . . . .
C16 C 0.7402(3) 0.7000(2) 0.90690(14) 0.0154(4) Uani 1 1 d . . . . .
C17 C 0.9244(3) 0.7369(2) 0.87604(15) 0.0155(4) Uani 1 1 d . . . . .
C18 C 0.9698(3) 0.6733(2) 0.79413(15) 0.0160(4) Uani 1 1 d . . . . .
H18 H 0.884379 0.603917 0.756570 0.019 Uiso 1 1 calc R U . . .
C19 C 1.1420(3) 0.7137(2) 0.76879(16) 0.0175(4) Uani 1 1 d . . . . .
C20 C 1.2664(3) 0.8169(2) 0.82409(17) 0.0209(5) Uani 1 1 d . . . . .
H20 H 1.383911 0.843919 0.806638 0.025 Uiso 1 1 calc R U . . .
C21 C 1.2186(4) 0.8797(2) 0.90401(17) 0.0224(5) Uani 1 1 d . . . . .
H21 H 1.302880 0.950536 0.941012 0.027 Uiso 1 1 calc R U . . .
C22 C 1.0482(3) 0.8400(2) 0.93079(16) 0.0192(4) Uani 1 1 d . . . . .
H22 H 1.016424 0.882972 0.986027 0.023 Uiso 1 1 calc R U . . .
C23 C 1.0882(3) 0.5418(2) 0.63739(16) 0.0210(5) Uani 1 1 d . . . . .
H23A H 1.146539 0.509636 0.584503 0.032 Uiso 1 1 calc R U . . .
H23B H 0.965810 0.563350 0.623922 0.032 Uiso 1 1 calc R U . . .
H23C H 1.074828 0.471950 0.667297 0.032 Uiso 1 1 calc R U . . .
C24 C 1.3498(3) -0.0457(2) 0.63467(17) 0.0208(5) Uani 1 1 d . . . . .
H24A H 1.382741 -0.017545 0.696349 0.031 Uiso 1 1 calc R U . . .
H24B H 1.462117 -0.037415 0.604945 0.031 Uiso 1 1 calc R U . . .
H24C H 1.289652 -0.139134 0.617528 0.031 Uiso 1 1 calc R U . . .
C25 C 1.2189(3) 0.0419(2) 0.61188(15) 0.0159(4) Uani 1 1 d . . . . .
C26 C 1.2551(3) 0.0987(2) 0.54527(16) 0.0184(4) Uani 1 1 d . . . . .
H26 H 1.364710 0.081565 0.518019 0.022 Uiso 1 1 calc R U . . .
C27 C 1.1455(3) 0.1785(2) 0.51487(15) 0.0165(4) Uani 1 1 d . . . . .
C28 C 1.1995(4) 0.2264(2) 0.43901(16) 0.0214(5) Uani 1 1 d . . . . .
H28A H 1.095529 0.200110 0.394887 0.032 Uiso 1 1 calc R U . . .
H28B H 1.306651 0.186059 0.416310 0.032 Uiso 1 1 calc R U . . .
H28C H 1.231567 0.324072 0.456520 0.032 Uiso 1 1 calc R U . . .

loop_
_atom_site_aniso_label
_atom_site_aniso_U_11
_atom_site_aniso_U_22
_atom_site_aniso_U_33
_atom_site_aniso_U_23
_atom_site_aniso_U_13
_atom_site_aniso_U_12
Pd1 0.01358(8) 0.00921(8) 0.01523(8) 0.00339(5) 0.00329(5) 0.00214(5)
O1 0.0156(8) 0.0134(7) 0.0200(8) 0.0051(6) 0.0053(6) 0.0047(6)
O2 0.0189(8) 0.0135(7) 0.0187(8) 0.0056(6) 0.0067(6) 0.0030(6)
O3 0.0245(9) 0.0111(7) 0.0248(9) 0.0010(6) 0.0040(7) 0.0031(6)
O4 0.0181(8) 0.0147(7) 0.0272(9) 0.0043(6) 0.0051(7) -0.0004(6)
N1 0.0137(8) 0.0100(7) 0.0160(8) 0.0037(6) 0.0029(6) 0.0028(6)
N2 0.0125(8) 0.0121(8) 0.0152(8) 0.0043(6) 0.0014(6) 0.0011(6)
N3 0.0148(9) 0.0088(8) 0.0205(9) 0.0015(7) 0.0026(7) 0.0024(7)
C1 0.0167(10) 0.0106(9) 0.0182(10) 0.0041(7) 0.0017(8) 0.0032(7)
C2 0.0175(10) 0.0111(9) 0.0179(10) 0.0054(7) 0.0019(8) 0.0016(8)
C3 0.0153(10) 0.0102(9) 0.0159(9) 0.0039(7) 0.0027(7) 0.0008(7)
C4 0.0120(9) 0.0098(8) 0.0148(9) 0.0033(7) 0.0004(7) -0.0006(7)
C5 0.0117(9) 0.0092(8) 0.0149(9) 0.0025(7) 0.0013(7) 0.0007(7)
C6 0.0135(9) 0.0112(9) 0.0166(9) 0.0044(7) 0.0012(7) 0.0018(7)
C7 0.0175(10) 0.0137(9) 0.0192(10) 0.0061(8) 0.0010(8) 0.0054(8)
C8 0.0206(11) 0.0175(10) 0.0186(10) 0.0078(8) -0.0007(8) 0.0046(8)
C9 0.0190(11) 0.0161(10) 0.0150(10) 0.0061(8) 0.0022(8) 0.0021(8)
C10 0.0150(10) 0.0104(9) 0.0140(9) 0.0038(7) 0.0005(7) 0.0031(7)
C11 0.0168(10) 0.0123(9) 0.0172(10) 0.0028(8) 0.0015(8) 0.0020(8)
C12 0.0166(11) 0.0182(10) 0.0224(11) 0.0062(9) 0.0049(8) 0.0031(8)
C13 0.0215(11) 0.0167(10) 0.0193(10) 0.0071(8) 0.0073(8) 0.0074(8)
C14 0.0226(11) 0.0115(9) 0.0191(10) 0.0042(8) 0.0041(8) 0.0060(8)
C15 0.0159(10) 0.0098(9) 0.0153(9) 0.0056(7) 0.0009(7) 0.0028(7)
C16 0.0188(10) 0.0107(9) 0.0170(10) 0.0045(7) -0.0007(8) 0.0024(8)
C17 0.0178(10) 0.0073(8) 0.0224(11) 0.0060(8) -0.0007(8) 0.0018(7)
C18 0.0161(10) 0.0092(9) 0.0222(11) 0.0052(8) -0.0024(8) -0.0003(7)
C19 0.0189(11) 0.0108(9) 0.0240(11) 0.0067(8) 0.0010(8) 0.0022(8)
C20 0.0167(11) 0.0153(10) 0.0307(12) 0.0095(9) -0.0025(9) -0.0023(8)
C21 0.0222(12) 0.0134(10) 0.0291(12) 0.0063(9) -0.0054(9) -0.0044(8)
C22 0.0231(12) 0.0110(9) 0.0222(11) 0.0045(8) -0.0022(9) -0.0001(8)
C23 0.0180(11) 0.0166(10) 0.0264(12) 0.0027(9) 0.0013(9) 0.0018(8)
C24 0.0187(11) 0.0198(11) 0.0270(12) 0.0086(9) 0.0059(9) 0.0083(9)
C25 0.0141(10) 0.0108(9) 0.0214(10) 0.0018(8) 0.0030(8) 0.0014(7)
C26 0.0173(11) 0.0155(10) 0.0232(11) 0.0053(8) 0.0067(8) 0.0036(8)
C27 0.0189(11) 0.0121(9) 0.0177(10) 0.0034(8) 0.0057(8) -0.0002(8)
C28 0.0254(12) 0.0183(11) 0.0230(11) 0.0085(9) 0.0091(9) 0.0034(9)

loop_
_atom_type_symbol
_atom_type_description
_atom_type_scat_dispersion_real
_atom_type_scat_dispersion_imag
_atom_type_scat_source
C C 0.0033 0.0016 'International Tables Vol C Tables 4.2.6.8 and 6.1.1.4'
H H 0.0000 0.0000 'International Tables Vol C Tables 4.2.6.8 and 6.1.1.4'
N N 0.0061 0.0033 'International Tables Vol C Tables 4.2.6.8 and 6.1.1.4'
O O 0.0106 0.0060 'International Tables Vol C Tables 4.2.6.8 and 6.1.1.4'
Pd Pd -0.9988 1.0072 'International Tables Vol C Tables 4.2.6.8 and 6.1.1.4'

loop_
_geom_angle_atom_site_label_1
_geom_angle_atom_site_label_2
_geom_angle_atom_site_label_3
_geom_angle
_geom_angle_site_symmetry_1
_geom_angle_site_symmetry_3
_geom_angle_publ_flag
O1 Pd1 O2 93.35(7) . . ?
N1 Pd1 O1 88.52(7) . . ?
N1 Pd1 O2 177.94(7) . . ?
N2 Pd1 O1 177.59(7) . . ?
N2 Pd1 O2 87.88(7) . . ?
N2 Pd1 N1 90.22(8) . . ?
C25 O1 Pd1 123.61(15) . . ?
C27 O2 Pd1 123.62(15) . . ?
C19 O4 C23 116.69(19) . . ?
C1 N1 Pd1 125.97(15) . . ?
C1 N1 C4 106.68(18) . . ?
C4 N1 Pd1 127.25(14) . . ?
C6 N2 Pd1 126.36(15) . . ?
C9 N2 Pd1 126.14(16) . . ?
C9 N2 C6 106.93(18) . . ?
C15 N3 H3 114(2) . . ?
C16 N3 H3 117(3) . . ?
C16 N3 C15 129.3(2) . . ?
N1 C1 H1 124.3 . . ?
N1 C1 C2 111.38(19) . . ?
C2 C1 H1 124.3 . . ?
C1 C2 H2 126.8 . . ?
C3 C2 C1 106.47(19) . . ?
C3 C2 H2 126.8 . . ?
C2 C3 H3A 126.6 . . ?
C2 C3 C4 106.75(19) . . ?
C4 C3 H3A 126.6 . . ?
N1 C4 C3 108.71(18) . . ?
C5 C4 N1 124.14(19) . . ?
C5 C4 C3 127.1(2) . . ?
C4 C5 C6 124.7(2) . . ?
C4 C5 C10 119.45(19) . . ?
C6 C5 C10 115.87(18) . . ?
N2 C6 C5 125.10(19) . . ?
N2 C6 C7 108.69(19) . . ?
C5 C6 C7 126.1(2) . . ?
C6 C7 H7 126.6 . . ?
C8 C7 C6 106.8(2) . . ?
C8 C7 H7 126.6 . . ?
C7 C8 H8 126.7 . . ?
C7 C8 C9 106.7(2) . . ?
C9 C8 H8 126.7 . . ?
N2 C9 C8 110.9(2) . . ?
N2 C9 H9 124.6 . . ?
C8 C9 H9 124.6 . . ?
C11 C10 C5 119.94(19) . . ?
C11 C10 C15 119.4(2) . . ?
C15 C10 C5 120.48(19) . . ?
C10 C11 H11 119.6 . . ?
C10 C11 C12 120.7(2) . . ?
C12 C11 H11 119.6 . . ?
C11 C12 H12 120.5 . . ?
C13 C12 C11 119.1(2) . . ?
C13 C12 H12 120.5 . . ?
C12 C13 H13 119.4 . . ?
C14 C13 C12 121.3(2) . . ?
C14 C13 H13 119.4 . . ?
C13 C14 H14 120.0 . . ?
C13 C14 C15 119.9(2) . . ?
C15 C14 H14 120.0 . . ?
N3 C15 C10 117.88(19) . . ?
C14 C15 N3 122.5(2) . . ?
C14 C15 C10 119.6(2) . . ?
O3 C16 N3 124.3(2) . . ?
O3 C16 C17 121.4(2) . . ?
N3 C16 C17 114.27(19) . . ?
C18 C17 C16 121.7(2) . . ?
C22 C17 C16 117.6(2) . . ?
C22 C17 C18 120.7(2) . . ?
C17 C18 H18 120.5 . . ?
C19 C18 C17 119.0(2) . . ?
C19 C18 H18 120.5 . . ?
O4 C19 C18 124.1(2) . . ?
O4 C19 C20 115.6(2) . . ?
C18 C19 C20 120.2(2) . . ?
C19 C20 H20 120.0 . . ?
C21 C20 C19 120.0(2) . . ?
C21 C20 H20 120.0 . . ?
C20 C21 H21 119.7 . . ?
C20 C21 C22 120.6(2) . . ?
C22 C21 H21 119.7 . . ?
C17 C22 H22 120.2 . . ?
C21 C22 C17 119.5(2) . . ?
C21 C22 H22 120.2 . . ?
O4 C23 H23A 109.5 . . ?
O4 C23 H23B 109.5 . . ?
O4 C23 H23C 109.5 . . ?
H23A C23 H23B 109.5 . . ?
H23A C23 H23C 109.5 . . ?
H23B C23 H23C 109.5 . . ?
H24A C24 H24B 109.5 . . ?
H24A C24 H24C 109.5 . . ?
H24B C24 H24C 109.5 . . ?
C25 C24 H24A 109.5 . . ?
C25 C24 H24B 109.5 . . ?
C25 C24 H24C 109.5 . . ?
O1 C25 C24 114.3(2) . . ?
O1 C25 C26 126.6(2) . . ?
C26 C25 C24 119.1(2) . . ?
C25 C26 H26 116.9 . . ?
C25 C26 C27 126.1(2) . . ?
C27 C26 H26 116.9 . . ?
O2 C27 C26 126.4(2) . . ?
O2 C27 C28 114.2(2) . . ?
C26 C27 C28 119.4(2) . . ?
C27 C28 H28A 109.5 . . ?
C27 C28 H28B 109.5 . . ?
C27 C28 H28C 109.5 . . ?
H28A C28 H28B 109.5 . . ?
H28A C28 H28C 109.5 . . ?
H28B C28 H28C 109.5 . . ?

loop_
_geom_bond_atom_site_label_1
_geom_bond_atom_site_label_2
_geom_bond_distance
_geom_bond_site_symmetry_2
_geom_bond_publ_flag
Pd1 O1 2.0007(16) . ?
Pd1 O2 2.0030(16) . ?
Pd1 N1 1.9959(19) . ?
Pd1 N2 1.9879(19) . ?
O1 C25 1.276(3) . ?
O2 C27 1.279(3) . ?
O3 C16 1.227(3) . ?
O4 C19 1.370(3) . ?
O4 C23 1.431(3) . ?
N1 C1 1.337(3) . ?
N1 C4 1.398(3) . ?
N2 C6 1.390(3) . ?
N2 C9 1.341(3) . ?
N3 H3 0.80(4) . ?
N3 C15 1.408(3) . ?
N3 C16 1.367(3) . ?
C1 H1 0.9500 . ?
C1 C2 1.420(3) . ?
C2 H2 0.9500 . ?
C2 C3 1.378(3) . ?
C3 H3A 0.9500 . ?
C3 C4 1.432(3) . ?
C4 C5 1.396(3) . ?
C5 C6 1.408(3) . ?
C5 C10 1.492(3) . ?
C6 C7 1.421(3) . ?
C7 H7 0.9500 . ?
C7 C8 1.378(3) . ?
C8 H8 0.9500 . ?
C8 C9 1.409(3) . ?
C9 H9 0.9500 . ?
C10 C11 1.393(3) . ?
C10 C15 1.415(3) . ?
C11 H11 0.9500 . ?
C11 C12 1.394(3) . ?
C12 H12 0.9500 . ?
C12 C13 1.390(3) . ?
C13 H13 0.9500 . ?
C13 C14 1.385(3) . ?
C14 H14 0.9500 . ?
C14 C15 1.392(3) . ?
C16 C17 1.500(3) . ?
C17 C18 1.404(3) . ?
C17 C22 1.393(3) . ?
C18 H18 0.9500 . ?
C18 C19 1.393(3) . ?
C19 C20 1.400(3) . ?
C20 H20 0.9500 . ?
C20 C21 1.381(4) . ?
C21 H21 0.9500 . ?
C21 C22 1.389(4) . ?
C22 H22 0.9500 . ?
C23 H23A 0.9800 . ?
C23 H23B 0.9800 . ?
C23 H23C 0.9800 . ?
C24 H24A 0.9800 . ?
C24 H24B 0.9800 . ?
C24 H24C 0.9800 . ?
C24 C25 1.508(3) . ?
C25 C26 1.394(3) . ?
C26 H26 0.9500 . ?
C26 C27 1.395(3) . ?
C27 C28 1.507(3) . ?
C28 H28A 0.9800 . ?
C28 H28B 0.9800 . ?
C28 H28C 0.9800 . ?

loop_
_geom_torsion_atom_site_label_1
_geom_torsion_atom_site_label_2
_geom_torsion_atom_site_label_3
_geom_torsion_atom_site_label_4
_geom_torsion
_geom_torsion_site_symmetry_1
_geom_torsion_site_symmetry_2
_geom_torsion_site_symmetry_3
_geom_torsion_site_symmetry_4
_geom_torsion_publ_flag
Pd1 O1 C25 C24 177.35(15) . . . . ?
Pd1 O1 C25 C26 -3.5(3) . . . . ?
Pd1 O2 C27 C26 0.1(3) . . . . ?
Pd1 O2 C27 C28 179.97(15) . . . . ?
Pd1 N1 C1 C2 176.98(15) . . . . ?
Pd1 N1 C4 C3 -176.17(15) . . . . ?
Pd1 N1 C4 C5 6.1(3) . . . . ?
Pd1 N2 C6 C5 -12.3(3) . . . . ?
Pd1 N2 C6 C7 170.89(15) . . . . ?
Pd1 N2 C9 C8 -171.09(16) . . . . ?
O1 C25 C26 C27 -1.1(4) . . . . ?
O3 C16 C17 C18 -147.5(2) . . . . ?
O3 C16 C17 C22 30.6(3) . . . . ?
O4 C19 C20 C21 179.1(2) . . . . ?
N1 C1 C2 C3 -1.0(3) . . . . ?
N1 C4 C5 C6 4.2(3) . . . . ?
N1 C4 C5 C10 -177.70(19) . . . . ?
N2 C6 C7 C8 0.7(3) . . . . ?
N3 C16 C17 C18 32.7(3) . . . . ?
N3 C16 C17 C22 -149.2(2) . . . . ?
C1 N1 C4 C3 0.4(2) . . . . ?
C1 N1 C4 C5 -177.4(2) . . . . ?
C1 C2 C3 C4 1.2(2) . . . . ?
C2 C3 C4 N1 -1.0(2) . . . . ?
C2 C3 C4 C5 176.7(2) . . . . ?
C3 C4 C5 C6 -173.2(2) . . . . ?
C3 C4 C5 C10 4.9(3) . . . . ?
C4 N1 C1 C2 0.4(3) . . . . ?
C4 C5 C6 N2 -0.9(4) . . . . ?
C4 C5 C6 C7 175.3(2) . . . . ?
C4 C5 C10 C11 -71.5(3) . . . . ?
C4 C5 C10 C15 113.0(2) . . . . ?
C5 C6 C7 C8 -176.0(2) . . . . ?
C5 C10 C11 C12 -174.0(2) . . . . ?
C5 C10 C15 N3 -4.9(3) . . . . ?
C5 C10 C15 C14 173.9(2) . . . . ?
C6 N2 C9 C8 0.7(3) . . . . ?
C6 C5 C10 C11 106.8(2) . . . . ?
C6 C5 C10 C15 -68.7(3) . . . . ?
C6 C7 C8 C9 -0.3(3) . . . . ?
C7 C8 C9 N2 -0.2(3) . . . . ?
C9 N2 C6 C5 175.9(2) . . . . ?
C9 N2 C6 C7 -0.9(2) . . . . ?
C10 C5 C6 N2 -179.1(2) . . . . ?
C10 C5 C6 C7 -2.9(3) . . . . ?
C10 C11 C12 C13 0.0(4) . . . . ?
C11 C10 C15 N3 179.5(2) . . . . ?
C11 C10 C15 C14 -1.7(3) . . . . ?
C11 C12 C13 C14 -1.6(4) . . . . ?
C12 C13 C14 C15 1.6(4) . . . . ?
C13 C14 C15 N3 178.8(2) . . . . ?
C13 C14 C15 C10 0.1(3) . . . . ?
C15 N3 C16 O3 9.1(4) . . . . ?
C15 N3 C16 C17 -171.1(2) . . . . ?
C15 C10 C11 C12 1.6(3) . . . . ?
C16 N3 C15 C10 173.8(2) . . . . ?
C16 N3 C15 C14 -5.0(4) . . . . ?
C16 C17 C18 C19 179.0(2) . . . . ?
C16 C17 C22 C21 -178.4(2) . . . . ?
C17 C18 C19 O4 -180.0(2) . . . . ?
C17 C18 C19 C20 -0.7(3) . . . . ?
C18 C17 C22 C21 -0.3(3) . . . . ?
C18 C19 C20 C21 -0.2(4) . . . . ?
C19 C20 C21 C22 0.9(4) . . . . ?
C20 C21 C22 C17 -0.6(4) . . . . ?
C22 C17 C18 C19 0.9(3) . . . . ?
C23 O4 C19 C18 -9.0(3) . . . . ?
C23 O4 C19 C20 171.7(2) . . . . ?
C24 C25 C26 C27 178.0(2) . . . . ?
C25 C26 C27 O2 3.0(4) . . . . ?
C25 C26 C27 C28 -176.8(2) . . . . ?
